data_4020233
loop_
_publ_author_name
'M.G. Davlieva'
'S.V. Lindeman'
'I.S. Neretin'
'J.K. Kochi'

_publ_section_title
;
Isolation, X-ray Structures, and Electronic Spectra of Reactive Intermediates
in Friedel-Crafts Acylations
;
_journal_name_full 'Journal of Organic Chemistry'
_journal_page_first 4013
_journal_page_last 4021
_journal_paper_doi 10.1021/jo0501588
_journal_volume 70
_journal_year 2005
_chemical_formula_moiety 'C12 H22 Cl10 O2 Zr2'
_chemical_formula_sum 'C12 H22 Cl10 O2 Zr2'
_chemical_formula_weight 735.24
_chemical_name_common 't-butylacetyl chloride * ZrCl4'
_space_group_IT_number 2
_space_group_name_Hall '-P 1'
_space_group_name_H-M_alt 'P -1'
_symmetry_cell_setting triclinic
_symmetry_space_group_name_Hall '-P 1'
_symmetry_space_group_name_H-M 'P -1'
_cell_angle_alpha 75.980(2)
_cell_angle_beta 86.420(2)
_cell_angle_gamma 76.949(2)
_cell_formula_units_Z 1
_cell_length_a 6.4741(7)
_cell_length_b 8.8315(10)
_cell_length_c 12.1985(14)
_cell_measurement_temperature 123(2)
_cell_volume 659.18(13)
_diffrn_ambient_temperature 123(2)
_exptl_crystal_density_diffrn 1.852
_cod_database_code 4020233

loop_
_symmetry_equiv_pos_as_xyz
'x, y, z'
'-x, -y, -z'

loop_
_atom_site_label
_atom_site_type_symbol
_atom_site_fract_x
_atom_site_fract_y
_atom_site_fract_z
_atom_site_U_iso_or_equiv
_atom_site_adp_type
_atom_site_occupancy
_atom_site_symmetry_multiplicity
_atom_site_calc_flag
_atom_site_refinement_flags
_atom_site_disorder_assembly
_atom_site_disorder_group
Zr1 Zr -1.12799(2) 0.114162(17) -0.149637(11) 0.01878(6) Uani 1 1 d . . .
Cl2 Cl -1.33225(7) 0.31985(5) -0.07065(4) 0.03165(10) Uani 1 1 d . . .
Cl3 Cl -0.80469(5) 0.09577(5) -0.02964(3) 0.02197(8) Uani 1 1 d . . .
Cl4 Cl -1.39906(6) 0.06392(6) -0.24616(4) 0.03284(10) Uani 1 1 d . . .
Cl5 Cl -0.98179(7) 0.27105(5) -0.30473(4) 0.03188(10) Uani 1 1 d . . .
O1 O -0.91765(19) -0.10102(14) -0.18807(10) 0.0258(2) Uani 1 1 d . . .
Cl1 Cl -1.00610(8) -0.37532(6) -0.15144(4) 0.03685(11) Uani 1 1 d . . .
C1 C -0.8478(2) -0.23858(19) -0.19291(13) 0.0220(3) Uani 1 1 d . . .
C2 C -0.6330(2) -0.2942(2) -0.23647(14) 0.0237(3) Uani 1 1 d . . .
H2A H -0.5809 -0.4084 -0.1993 0.028 Uiso 1 1 calc R . .
H2B H -0.5365 -0.2333 -0.2159 0.028 Uiso 1 1 calc R . .
C3 C -0.6241(2) -0.2750(2) -0.36707(14) 0.0240(3) Uani 1 1 d . . .
C4 C -0.7198(3) -0.4007(3) -0.39993(18) 0.0400(5) Uani 1 1 d . . .
H4A H -0.7005 -0.3929 -0.4813 0.060 Uiso 1 1 calc R . .
H4B H -0.8715 -0.3822 -0.3813 0.060 Uiso 1 1 calc R . .
H4C H -0.6488 -0.5075 -0.3583 0.060 Uiso 1 1 calc R . .
C5 C -0.7363(3) -0.1076(2) -0.42781(15) 0.0345(4) Uani 1 1 d . . .
H5A H -0.7082 -0.0924 -0.5092 0.052 Uiso 1 1 calc R . .
H5B H -0.6836 -0.0284 -0.3997 0.052 Uiso 1 1 calc R . .
H5C H -0.8893 -0.0940 -0.4137 0.052 Uiso 1 1 calc R . .
C6 C -0.3881(3) -0.3021(2) -0.39953(17) 0.0338(4) Uani 1 1 d . . .
H6A H -0.3728 -0.2930 -0.4812 0.051 Uiso 1 1 calc R . .
H6B H -0.3149 -0.4090 -0.3592 0.051 Uiso 1 1 calc R . .
H6C H -0.3258 -0.2215 -0.3790 0.051 Uiso 1 1 calc R . .

loop_
_atom_site_aniso_label
_atom_site_aniso_U_11
_atom_site_aniso_U_22
_atom_site_aniso_U_33
_atom_site_aniso_U_23
_atom_site_aniso_U_13
_atom_site_aniso_U_12
Zr1 0.01880(8) 0.01846(8) 0.01846(8) -0.00418(6) -0.00107(5) -0.00272(5)
Cl2 0.0344(2) 0.0259(2) 0.0302(2) -0.01004(16) -0.00420(16) 0.00742(16)
Cl3 0.01956(14) 0.02606(18) 0.02113(16) -0.00359(14) 0.00018(12) -0.00888(13)
Cl4 0.02792(18) 0.0480(3) 0.0277(2) -0.01233(19) -0.00327(15) -0.01409(18)
Cl5 0.0356(2) 0.0284(2) 0.0279(2) 0.00274(16) 0.00205(16) -0.01000(17)
O1 0.0302(5) 0.0210(5) 0.0238(6) -0.0067(5) 0.0027(4) 0.0000(4)
Cl1 0.0441(2) 0.0367(2) 0.0367(2) -0.01200(19) 0.00933(19) -0.0219(2)
C1 0.0258(6) 0.0220(7) 0.0179(6) -0.0039(6) -0.0016(5) -0.0050(6)
C2 0.0228(6) 0.0227(7) 0.0238(7) -0.0056(6) -0.0032(5) -0.0002(6)
C3 0.0242(6) 0.0257(7) 0.0233(7) -0.0093(6) 0.0011(5) -0.0043(6)
C4 0.0423(10) 0.0523(12) 0.0389(10) -0.0278(10) 0.0082(8) -0.0218(9)
C5 0.0358(8) 0.0369(10) 0.0220(8) -0.0014(7) -0.0010(7) 0.0042(7)
C6 0.0261(7) 0.0366(10) 0.0399(10) -0.0143(8) 0.0066(7) -0.0052(7)

loop_
_geom_bond_atom_site_label_1
_geom_bond_atom_site_label_2
_geom_bond_distance
_geom_bond_site_symmetry_2
_geom_bond_publ_flag
Zr1 O1 2.2065(12) . ?
Zr1 Cl5 2.3439(5) . ?
Zr1 Cl4 2.3507(4) . ?
Zr1 Cl2 2.3624(5) . ?
Zr1 Cl3 2.5815(4) . ?
Zr1 Cl3 2.5868(4) 2_355 ?
Cl3 Zr1 2.5868(4) 2_355 ?
O1 C1 1.211(2) . ?
Cl1 C1 1.7211(16) . ?
C1 C2 1.478(2) . ?
C2 C3 1.560(2) . ?
C2 H2A 0.9900 . ?
C2 H2B 0.9900 . ?
C3 C5 1.521(3) . ?
C3 C4 1.528(2) . ?
C3 C6 1.534(2) . ?
C4 H4A 0.9800 . ?
C4 H4B 0.9800 . ?
C4 H4C 0.9800 . ?
C5 H5A 0.9800 . ?
C5 H5B 0.9800 . ?
C5 H5C 0.9800 . ?
C6 H6A 0.9800 . ?
C6 H6B 0.9800 . ?
C6 H6C 0.9800 . ?
